data_2219053
loop_
_publ_author_name
'Du, Hai-Tang'
'Du, Hai-Jun'

_publ_section_title
;
 3,3'-Bis(3,4,5-trimethoxybenzoyl)-1,1'-(<i>o</i>-phenylene)dithiourea
 ethanol solvate
;
_journal_coeditor_code HK2504
_journal_issue 8
_journal_name_full 'Acta Crystallographica Section E'
_journal_page_first o1632
_journal_page_last o1633
_journal_paper_doi 10.1107/S1600536808023556
_journal_volume 64
_journal_year 2008
_chemical_formula_iupac 'C28 H30 N4 O8 S2, C2 H6 O1'
_chemical_formula_moiety 'C28 H30 N4 O8 S2, C2 H6 O1'
_chemical_formula_sum 'C30 H36 N4 O9 S2'
_chemical_formula_weight 660.75
_chemical_melting_point 475
_chemical_name_systematic
;3,3'-Bis(3,4,5-trimethoxybenzoyl)-1,1'-(o-phenylene)dithiourea ethanol
 solvate
;
_space_group_IT_number 2
_symmetry_cell_setting triclinic
_symmetry_space_group_name_Hall '-P 1'
_symmetry_space_group_name_H-M 'P -1'
_atom_sites_solution_hydrogens geom
_atom_sites_solution_primary direct
_atom_sites_solution_secondary difmap
_audit_creation_method SHELXL-97
_cell_angle_alpha 67.113(10)
_cell_angle_beta 73.069(9)
_cell_angle_gamma 78.210(12)
_cell_formula_units_Z 2
_cell_length_a 7.7619(15)
_cell_length_b 14.473(3)
_cell_length_c 15.810(3)
_cell_measurement_reflns_used 4542
_cell_measurement_temperature 113(2)
_cell_measurement_theta_max 27.2
_cell_measurement_theta_min 2.4
_cell_volume 1556.9(5)
_computing_cell_refinement 'CrystalClear (Rigaku/MSC, 2005)'
_computing_data_collection 'CrystalClear (Rigaku/MSC, 2005)'
_computing_data_reduction 'CrystalStructure (Rigaku/MSC, 2005)'
_computing_molecular_graphics 'SHELXTL (Sheldrick, 2008)'
_computing_publication_material 'SHELXTL (Sheldrick, 2008)'
_computing_structure_refinement 'SHELXL97 (Sheldrick, 2008)'
_computing_structure_solution 'SHELXS97 (Sheldrick, 2008)'
_diffrn_ambient_temperature 113(2)
_diffrn_detector_area_resol_mean 14.63
_diffrn_measured_fraction_theta_full 0.983
_diffrn_measured_fraction_theta_max 0.983
_diffrn_measurement_device_type 'Rigaku Saturn CCD area-detector'
_diffrn_measurement_method \w
_diffrn_radiation_monochromator confocal
_diffrn_radiation_source 'rotating anode'
_diffrn_radiation_type MoK\a
_diffrn_radiation_wavelength 0.71070
_diffrn_reflns_av_R_equivalents 0.0463
_diffrn_reflns_av_sigmaI/netI 0.0610
_diffrn_reflns_limit_h_max 9
_diffrn_reflns_limit_h_min -9
_diffrn_reflns_limit_k_max 18
_diffrn_reflns_limit_k_min -18
_diffrn_reflns_limit_l_max 20
_diffrn_reflns_limit_l_min -20
_diffrn_reflns_number 18692
_diffrn_reflns_theta_full 27.23
_diffrn_reflns_theta_max 27.23
_diffrn_reflns_theta_min 2.45
_diffrn_standards_decay_% 0
_diffrn_standards_interval_count 0
_diffrn_standards_interval_time 0
_diffrn_standards_number 0
_exptl_absorpt_coefficient_mu 0.232
_exptl_absorpt_correction_T_max 0.9772
_exptl_absorpt_correction_T_min 0.9683
_exptl_absorpt_correction_type multi-scan
_exptl_absorpt_process_details '(CrystalClear; Rigaku/MSC, 2005)'
_exptl_crystal_colour colorless
_exptl_crystal_density_diffrn 1.409
_exptl_crystal_density_method 'not measured'
_exptl_crystal_description block
_exptl_crystal_F_000 696
_exptl_crystal_size_max 0.14
_exptl_crystal_size_mid 0.12
_exptl_crystal_size_min 0.10
_refine_diff_density_max 0.262
_refine_diff_density_min -0.319
_refine_ls_extinction_coef 0.0140(12)
_refine_ls_extinction_expression Fc^*^=kFc[1+0.001xFc^2^\l^3^/sin(2\q)]^-1/4^
_refine_ls_extinction_method 'SHELXL97 (Sheldrick, 2008)'
_refine_ls_goodness_of_fit_ref 1.072
_refine_ls_hydrogen_treatment mixed
_refine_ls_matrix_type full
_refine_ls_number_parameters 433
_refine_ls_number_reflns 6824
_refine_ls_number_restraints 0
_refine_ls_restrained_S_all 1.072
_refine_ls_R_factor_all 0.0644
_refine_ls_R_factor_gt 0.0499
_refine_ls_shift/su_max 0.000
_refine_ls_shift/su_mean 0.000
_refine_ls_structure_factor_coef Fsqd
_refine_ls_weighting_details 'calc w=1/[\s^2^(Fo^2^)+(0.0441P)^2^+0.4672P] where P=(Fo^2^+2Fc^2^)/3'
_refine_ls_weighting_scheme calc
_refine_ls_wR_factor_gt 0.1065
_refine_ls_wR_factor_ref 0.1153
_reflns_number_gt 5694
_reflns_number_total 6824
_reflns_threshold_expression I>2\s(I)
_cod_data_source_file hk2504.cif
_cod_data_source_block I
_cod_database_code 2219053
_cod_database_fobs_code 2219053

loop_
_symmetry_equiv_pos_as_xyz
'x, y, z'
'-x, -y, -z'

loop_
_atom_site_type_symbol
_atom_site_label
_atom_site_fract_x
_atom_site_fract_y
_atom_site_fract_z
_atom_site_U_iso_or_equiv
_atom_site_adp_type
_atom_site_calc_flag
_atom_site_refinement_flags
_atom_site_occupancy
S S1 0.47072(7) 0.74462(4) 0.51329(3) 0.02065(14) Uani d . 1
S S2 0.93034(8) 0.44117(4) 0.34131(4) 0.02578(15) Uani d . 1
O O1 1.02467(19) 0.81993(11) 0.48592(9) 0.0250(3) Uani d . 1
O O2 0.6648(2) 0.51201(10) 0.60921(10) 0.0274(4) Uani d . 1
O O3 1.2473(2) 0.92569(11) 0.70183(10) 0.0286(4) Uani d . 1
O O4 1.0727(2) 0.82041(11) 0.87598(10) 0.0278(4) Uani d . 1
O O5 0.7886(2) 0.72356(11) 0.90656(10) 0.0287(4) Uani d . 1
O O6 0.7859(2) 0.27652(10) 0.93150(10) 0.0243(3) Uani d . 1
O O7 0.7307(2) 0.09337(10) 0.94217(9) 0.0244(3) Uani d . 1
O O8 0.6871(2) 0.06352(10) 0.79539(9) 0.0229(3) Uani d . 1
O O9 0.5525(2) 0.62076(12) 0.74010(11) 0.0285(4) Uani d . 1
H H9 0.568(4) 0.582(2) 0.7125(19) 0.043 Uiso d . 1
N N1 0.8159(2) 0.76073(12) 0.41701(11) 0.0177(4) Uani d . 1
H H1 0.923(3) 0.7772(17) 0.4133(16) 0.030(7) Uiso d . 1
N N2 0.7346(2) 0.57673(12) 0.42050(12) 0.0200(4) Uani d . 1
H H2 0.685(3) 0.5885(17) 0.4737(17) 0.028(6) Uiso d . 1
N N3 0.7451(2) 0.76939(12) 0.56722(12) 0.0184(4) Uani d . 1
H H3A 0.673(3) 0.7516(17) 0.6201(17) 0.026(6) Uiso d . 1
N N4 0.7865(2) 0.41196(12) 0.52015(11) 0.0198(4) Uani d . 1
H H4A 0.830(3) 0.3486(19) 0.5237(17) 0.036(7) Uiso d . 1
C C1 0.7839(3) 0.75352(14) 0.33508(13) 0.0175(4) Uani d . 1
C C2 0.7479(3) 0.66254(14) 0.33554(13) 0.0176(4) Uani d . 1
C C3 0.7222(3) 0.65850(15) 0.25351(14) 0.0207(4) Uani d . 1
H H3 0.6911 0.5981 0.2539 0.025 Uiso calc R 1
C C4 0.7419(3) 0.74278(16) 0.17098(14) 0.0238(5) Uani d . 1
H H4 0.7272 0.7392 0.1148 0.029 Uiso calc R 1
C C5 0.7829(3) 0.83206(16) 0.17021(14) 0.0249(5) Uani d . 1
H H5 0.7987 0.8890 0.1134 0.030 Uiso calc R 1
C C6 0.8006(3) 0.83775(15) 0.25285(14) 0.0213(4) Uani d . 1
H H6 0.8242 0.8995 0.2532 0.026 Uiso calc R 1
C C7 0.6875(3) 0.75825(13) 0.49576(13) 0.0167(4) Uani d . 1
C C8 0.9074(3) 0.79901(14) 0.56059(14) 0.0193(4) Uani d . 1
C C9 0.9324(3) 0.80961(14) 0.64638(14) 0.0191(4) Uani d . 1
C C10 1.0706(3) 0.86638(14) 0.63139(14) 0.0199(4) Uani d . 1
H H10 1.1358 0.9001 0.5690 0.024 Uiso calc R 1
C C11 1.1123(3) 0.87340(15) 0.70806(14) 0.0207(4) Uani d . 1
C C12 1.0173(3) 0.82339(15) 0.80012(14) 0.0217(4) Uani d . 1
C C13 0.8750(3) 0.76923(15) 0.81379(13) 0.0215(4) Uani d . 1
C C14 0.8326(3) 0.76151(15) 0.73745(14) 0.0219(4) Uani d . 1
H H14 0.7370 0.7240 0.7471 0.026 Uiso calc R 1
C C15 0.8105(3) 0.48263(14) 0.42749(14) 0.0189(4) Uani d . 1
C C16 0.7225(3) 0.42760(15) 0.60517(14) 0.0197(4) Uani d . 1
C C17 0.7314(3) 0.33652(14) 0.69148(13) 0.0180(4) Uani d . 1
C C18 0.7536(3) 0.35253(15) 0.76900(14) 0.0200(4) Uani d . 1
H H18 0.7662 0.4182 0.7647 0.024 Uiso calc R 1
C C19 0.7570(3) 0.27097(15) 0.85280(13) 0.0193(4) Uani d . 1
C C20 0.7301(3) 0.17510(14) 0.86015(13) 0.0187(4) Uani d . 1
C C21 0.7114(3) 0.16009(14) 0.78097(14) 0.0187(4) Uani d . 1
C C22 0.7134(3) 0.24057(14) 0.69593(13) 0.0172(4) Uani d . 1
H H22 0.7026 0.2304 0.6419 0.021 Uiso calc R 1
C C23 1.3530(3) 0.97237(17) 0.60921(16) 0.0301(5) Uani d . 1
H H23A 1.4118 0.9209 0.5812 0.045 Uiso calc R 1
H H23B 1.4455 1.0069 0.6127 0.045 Uiso calc R 1
H H23C 1.2744 1.0214 0.5701 0.045 Uiso calc R 1
C C24 0.9843(3) 0.89960(16) 0.91201(15) 0.0274(5) Uani d . 1
H H24A 1.0110 0.9651 0.8628 0.041 Uiso calc R 1
H H24B 1.0285 0.8918 0.9667 0.041 Uiso calc R 1
H H24C 0.8532 0.8958 0.9311 0.041 Uiso calc R 1
C C25 0.6375(3) 0.67215(18) 0.92291(16) 0.0349(6) Uani d . 1
H H25A 0.5474 0.7192 0.8903 0.052 Uiso calc R 1
H H25B 0.5834 0.6455 0.9909 0.052 Uiso calc R 1
H H25C 0.6777 0.6164 0.8988 0.052 Uiso calc R 1
C C26 0.8306(3) 0.37088(16) 0.92470(15) 0.0277(5) Uani d . 1
H H26A 0.9337 0.3926 0.8709 0.042 Uiso calc R 1
H H26B 0.8624 0.3629 0.9829 0.042 Uiso calc R 1
H H26C 0.7262 0.4217 0.9156 0.042 Uiso calc R 1
C C27 0.5853(3) 0.09950(17) 1.02149(16) 0.0348(6) Uani d . 1
H H27A 0.6219 0.1337 1.0552 0.052 Uiso calc R 1
H H27B 0.5573 0.0314 1.0643 0.052 Uiso calc R 1
H H27C 0.4777 0.1376 0.9989 0.052 Uiso calc R 1
C C28 0.6740(3) 0.04397(15) 0.71577(14) 0.0249(5) Uani d . 1
H H28A 0.5684 0.0849 0.6929 0.037 Uiso calc R 1
H H28B 0.6608 -0.0276 0.7343 0.037 Uiso calc R 1
H H28C 0.7839 0.0613 0.6654 0.037 Uiso calc R 1
C C29 0.3609(3) 0.63770(18) 0.77554(16) 0.0312(5) Uani d . 1
H H29A 0.2987 0.6509 0.7249 0.037 Uiso calc R 1
H H29B 0.3343 0.6983 0.7937 0.037 Uiso calc R 1
C C30 0.2880(4) 0.5489(2) 0.85986(17) 0.0428(7) Uani d . 1
H H30A 0.3103 0.4893 0.8416 0.064 Uiso calc R 1
H H30B 0.1575 0.5639 0.8824 0.064 Uiso calc R 1
H H30C 0.3489 0.5358 0.9103 0.064 Uiso calc R 1

loop_
_atom_site_aniso_label
_atom_site_aniso_U_11
_atom_site_aniso_U_22
_atom_site_aniso_U_33
_atom_site_aniso_U_12
_atom_site_aniso_U_13
_atom_site_aniso_U_23
S1 0.0181(3) 0.0241(3) 0.0211(3) -0.00133(19) -0.0054(2) -0.0093(2)
S2 0.0320(3) 0.0201(3) 0.0198(3) 0.0011(2) -0.0011(2) -0.0068(2)
O1 0.0240(8) 0.0343(8) 0.0179(7) -0.0081(6) -0.0015(6) -0.0103(6)
O2 0.0436(10) 0.0171(7) 0.0200(8) 0.0031(6) -0.0090(7) -0.0070(6)
O3 0.0308(9) 0.0363(9) 0.0256(8) -0.0101(7) -0.0086(7) -0.0137(7)
O4 0.0350(9) 0.0317(8) 0.0237(8) 0.0064(6) -0.0154(7) -0.0160(7)
O5 0.0367(9) 0.0332(8) 0.0156(7) -0.0084(7) -0.0045(6) -0.0069(6)
O6 0.0353(9) 0.0211(7) 0.0203(7) -0.0044(6) -0.0106(6) -0.0076(6)
O7 0.0329(9) 0.0187(7) 0.0160(7) 0.0021(6) -0.0059(6) -0.0024(6)
O8 0.0356(9) 0.0149(7) 0.0202(7) -0.0050(6) -0.0100(6) -0.0046(6)
O9 0.0278(9) 0.0318(9) 0.0286(9) -0.0028(7) -0.0046(7) -0.0149(7)
N1 0.0187(9) 0.0202(8) 0.0159(8) -0.0019(6) -0.0051(7) -0.0073(7)
N2 0.0280(10) 0.0165(8) 0.0142(8) -0.0005(7) -0.0056(7) -0.0045(7)
N3 0.0199(9) 0.0227(9) 0.0134(8) -0.0030(7) -0.0032(7) -0.0074(7)
N4 0.0268(10) 0.0137(8) 0.0165(8) -0.0013(7) -0.0036(7) -0.0041(7)
C1 0.0152(10) 0.0219(10) 0.0155(9) 0.0005(7) -0.0032(7) -0.0084(8)
C2 0.0171(10) 0.0183(9) 0.0158(9) 0.0013(7) -0.0035(8) -0.0061(8)
C3 0.0218(11) 0.0214(10) 0.0202(10) 0.0017(8) -0.0066(8) -0.0094(8)
C4 0.0252(11) 0.0293(11) 0.0184(10) 0.0045(8) -0.0084(8) -0.0112(9)
C5 0.0285(12) 0.0248(11) 0.0155(10) 0.0012(8) -0.0048(9) -0.0031(8)
C6 0.0229(11) 0.0174(10) 0.0197(10) -0.0010(8) -0.0031(8) -0.0043(8)
C7 0.0219(10) 0.0131(9) 0.0151(9) 0.0000(7) -0.0069(8) -0.0039(7)
C8 0.0206(10) 0.0176(9) 0.0205(10) -0.0003(7) -0.0067(8) -0.0071(8)
C9 0.0209(10) 0.0194(10) 0.0195(10) 0.0019(8) -0.0069(8) -0.0098(8)
C10 0.0201(10) 0.0198(10) 0.0190(10) 0.0009(8) -0.0057(8) -0.0066(8)
C11 0.0210(11) 0.0215(10) 0.0234(10) 0.0007(8) -0.0072(8) -0.0117(8)
C12 0.0263(11) 0.0229(10) 0.0208(10) 0.0051(8) -0.0121(9) -0.0119(8)
C13 0.0254(11) 0.0217(10) 0.0151(10) 0.0019(8) -0.0055(8) -0.0056(8)
C14 0.0241(11) 0.0213(10) 0.0212(10) -0.0013(8) -0.0063(8) -0.0083(8)
C15 0.0197(10) 0.0178(9) 0.0201(10) -0.0032(7) -0.0058(8) -0.0061(8)
C16 0.0222(10) 0.0197(10) 0.0180(10) -0.0037(8) -0.0055(8) -0.0063(8)
C17 0.0176(10) 0.0189(10) 0.0158(9) 0.0005(7) -0.0034(8) -0.0057(8)
C18 0.0217(10) 0.0182(10) 0.0211(10) -0.0023(7) -0.0051(8) -0.0077(8)
C19 0.0195(10) 0.0240(10) 0.0150(9) -0.0009(8) -0.0047(8) -0.0077(8)
C20 0.0199(10) 0.0173(9) 0.0159(9) -0.0013(7) -0.0047(8) -0.0027(8)
C21 0.0176(10) 0.0161(9) 0.0233(10) -0.0024(7) -0.0054(8) -0.0071(8)
C22 0.0175(10) 0.0187(9) 0.0149(9) -0.0020(7) -0.0037(7) -0.0051(8)
C23 0.0306(13) 0.0312(12) 0.0327(12) -0.0105(9) -0.0052(10) -0.0137(10)
C24 0.0357(13) 0.0284(11) 0.0226(11) -0.0013(9) -0.0092(9) -0.0129(9)
C25 0.0463(15) 0.0343(13) 0.0222(11) -0.0170(11) 0.0012(10) -0.0083(10)
C26 0.0365(13) 0.0264(11) 0.0263(11) -0.0053(9) -0.0096(10) -0.0129(9)
C27 0.0348(13) 0.0300(12) 0.0250(12) -0.0045(10) 0.0006(10) 0.0008(10)
C28 0.0355(13) 0.0191(10) 0.0235(11) -0.0022(8) -0.0110(9) -0.0086(9)
C29 0.0277(12) 0.0373(13) 0.0277(12) -0.0028(9) -0.0076(10) -0.0100(10)
C30 0.0557(17) 0.0482(16) 0.0263(13) -0.0224(13) 0.0021(12) -0.0150(12)

loop_
_atom_type_symbol
_atom_type_description
_atom_type_scat_dispersion_real
_atom_type_scat_dispersion_imag
_atom_type_scat_source
C C 0.0033 0.0016 'International Tables Vol C Tables 4.2.6.8 and 6.1.1.4'
H H 0.0000 0.0000 'International Tables Vol C Tables 4.2.6.8 and 6.1.1.4'
N N 0.0061 0.0033 'International Tables Vol C Tables 4.2.6.8 and 6.1.1.4'
O O 0.0106 0.0060 'International Tables Vol C Tables 4.2.6.8 and 6.1.1.4'
S S 0.1246 0.1234 'International Tables Vol C Tables 4.2.6.8 and 6.1.1.4'

loop_
_geom_angle_atom_site_label_1
_geom_angle_atom_site_label_2
_geom_angle_atom_site_label_3
_geom_angle
C11 O3 C23 116.05(16)
C12 O4 C24 114.05(15)
C13 O5 C25 116.56(17)
C19 O6 C26 117.41(16)
C20 O7 C27 114.85(15)
C21 O8 C28 117.05(15)
C29 O9 H9 107.2(19)
C7 N1 C1 124.35(17)
C7 N1 H1 116.3(15)
C1 N1 H1 118.6(15)
C15 N2 C2 125.79(17)
C15 N2 H2 117.3(15)
C2 N2 H2 116.3(15)
C8 N3 C7 127.62(17)
C8 N3 H3A 118.5(16)
C7 N3 H3A 113.8(16)
C16 N4 C15 129.46(17)
C16 N4 H4A 116.0(15)
C15 N4 H4A 114.3(15)
C6 C1 C2 120.34(18)
C6 C1 N1 118.33(18)
C2 C1 N1 121.21(17)
C3 C2 C1 119.20(18)
C3 C2 N2 121.58(18)
C1 C2 N2 119.21(17)
C4 C3 C2 120.1(2)
C4 C3 H3 120.0
C2 C3 H3 120.0
C5 C4 C3 120.44(19)
C5 C4 H4 119.8
C3 C4 H4 119.8
C4 C5 C6 119.65(19)
C4 C5 H5 120.2
C6 C5 H5 120.2
C5 C6 C1 120.21(19)
C5 C6 H6 119.9
C1 C6 H6 119.9
N1 C7 N3 115.67(17)
N1 C7 S1 125.33(15)
N3 C7 S1 118.99(14)
O1 C8 N3 121.57(18)
O1 C8 C9 121.22(18)
N3 C8 C9 117.16(17)
C10 C9 C14 120.91(19)
C10 C9 C8 115.91(17)
C14 C9 C8 123.07(18)
C11 C10 C9 119.59(18)
C11 C10 H10 120.2
C9 C10 H10 120.2
O3 C11 C10 124.62(18)
O3 C11 C12 114.95(18)
C10 C11 C12 120.41(19)
O4 C12 C11 120.25(19)
O4 C12 C13 120.29(18)
C11 C12 C13 119.24(18)
O5 C13 C14 124.23(19)
O5 C13 C12 115.03(18)
C14 C13 C12 120.71(18)
C13 C14 C9 119.08(19)
C13 C14 H14 120.5
C9 C14 H14 120.5
N2 C15 N4 114.99(17)
N2 C15 S2 128.09(15)
N4 C15 S2 116.90(14)
O2 C16 N4 121.94(18)
O2 C16 C17 122.15(18)
N4 C16 C17 115.90(17)
C18 C17 C22 121.48(17)
C18 C17 C16 116.36(18)
C22 C17 C16 122.13(18)
C19 C18 C17 119.18(18)
C19 C18 H18 120.4
C17 C18 H18 120.4
O6 C19 C18 124.44(18)
O6 C19 C20 115.37(17)
C18 C19 C20 120.19(18)
O7 C20 C19 121.59(18)
O7 C20 C21 118.60(17)
C19 C20 C21 119.73(17)
O8 C21 C22 124.37(18)
O8 C21 C20 115.14(17)
C22 C21 C20 120.47(18)
C21 C22 C17 118.83(18)
C21 C22 H22 120.6
C17 C22 H22 120.6
O3 C23 H23A 109.5
O3 C23 H23B 109.5
H23A C23 H23B 109.5
O3 C23 H23C 109.5
H23A C23 H23C 109.5
H23B C23 H23C 109.5
O4 C24 H24A 109.5
O4 C24 H24B 109.5
H24A C24 H24B 109.5
O4 C24 H24C 109.5
H24A C24 H24C 109.5
H24B C24 H24C 109.5
O5 C25 H25A 109.5
O5 C25 H25B 109.5
H25A C25 H25B 109.5
O5 C25 H25C 109.5
H25A C25 H25C 109.5
H25B C25 H25C 109.5
O6 C26 H26A 109.5
O6 C26 H26B 109.5
H26A C26 H26B 109.5
O6 C26 H26C 109.5
H26A C26 H26C 109.5
H26B C26 H26C 109.5
O7 C27 H27A 109.5
O7 C27 H27B 109.5
H27A C27 H27B 109.5
O7 C27 H27C 109.5
H27A C27 H27C 109.5
H27B C27 H27C 109.5
O8 C28 H28A 109.5
O8 C28 H28B 109.5
H28A C28 H28B 109.5
O8 C28 H28C 109.5
H28A C28 H28C 109.5
H28B C28 H28C 109.5
O9 C29 C30 112.1(2)
O9 C29 H29A 109.2
C30 C29 H29A 109.2
O9 C29 H29B 109.2
C30 C29 H29B 109.2
H29A C29 H29B 107.9
C29 C30 H30A 109.5
C29 C30 H30B 109.5
H30A C30 H30B 109.5
C29 C30 H30C 109.5
H30A C30 H30C 109.5
H30B C30 H30C 109.5

loop_
_geom_bond_atom_site_label_1
_geom_bond_atom_site_label_2
_geom_bond_distance
S1 C7 1.664(2)
S2 C15 1.659(2)
O1 C8 1.234(2)
O2 C16 1.232(2)
O3 C11 1.373(2)
O3 C23 1.425(3)
O4 C12 1.370(2)
O4 C24 1.438(2)
O5 C13 1.375(2)
O5 C25 1.423(3)
O6 C19 1.361(2)
O6 C26 1.433(2)
O7 C20 1.374(2)
O7 C27 1.441(3)
O8 C21 1.370(2)
O8 C28 1.428(2)
O9 C29 1.434(3)
O9 H9 0.80(3)
N1 C7 1.342(2)
N1 C1 1.433(3)
N1 H1 0.89(2)
N2 C15 1.344(3)
N2 C2 1.425(2)
N2 H2 0.88(2)
N3 C8 1.375(3)
N3 C7 1.403(3)
N3 H3A 0.84(2)
N4 C16 1.381(3)
N4 C15 1.407(2)
N4 H4A 0.90(2)
C1 C6 1.388(3)
C1 C2 1.398(3)
C2 C3 1.393(3)
C3 C4 1.391(3)
C3 H3 0.9500
C4 C5 1.387(3)
C4 H4 0.9500
C5 C6 1.388(3)
C5 H5 0.9500
C6 H6 0.9500
C8 C9 1.493(3)
C9 C10 1.393(3)
C9 C14 1.396(3)
C10 C11 1.386(3)
C10 H10 0.9500
C11 C12 1.400(3)
C12 C13 1.402(3)
C13 C14 1.389(3)
C14 H14 0.9500
C16 C17 1.491(3)
C17 C18 1.395(3)
C17 C22 1.397(3)
C18 C19 1.393(3)
C18 H18 0.9500
C19 C20 1.400(3)
C20 C21 1.402(3)
C21 C22 1.393(3)
C22 H22 0.9500
C23 H23A 0.9800
C23 H23B 0.9800
C23 H23C 0.9800
C24 H24A 0.9800
C24 H24B 0.9800
C24 H24C 0.9800
C25 H25A 0.9800
C25 H25B 0.9800
C25 H25C 0.9800
C26 H26A 0.9800
C26 H26B 0.9800
C26 H26C 0.9800
C27 H27A 0.9800
C27 H27B 0.9800
C27 H27C 0.9800
C28 H28A 0.9800
C28 H28B 0.9800
C28 H28C 0.9800
C29 C30 1.508(3)
C29 H29A 0.9900
C29 H29B 0.9900
C30 H30A 0.9800
C30 H30B 0.9800
C30 H30C 0.9800

loop_
_geom_hbond_atom_site_label_D
_geom_hbond_atom_site_label_H
_geom_hbond_atom_site_label_A
_geom_hbond_site_symmetry_A
_geom_hbond_distance_DH
_geom_hbond_distance_HA
_geom_hbond_distance_DA
_geom_hbond_angle_DHA
N4 H4A O1 2_766 0.90(2) 2.51(2) 3.403(2) 173(2)
N2 H2 S1 . 0.88(2) 2.69(2) 3.3527(19) 133.0(18)
N2 H2 O2 . 0.88(2) 1.97(2) 2.677(2) 136(2)
N1 H1 O1 . 0.89(2) 1.90(2) 2.621(2) 137(2)
N3 H3A O9 . 0.84(2) 2.23(2) 2.949(2) 145(2)
O9 H9 O2 . 0.80(3) 2.13(3) 2.905(2) 163(3)

loop_
_geom_torsion_atom_site_label_1
_geom_torsion_atom_site_label_2
_geom_torsion_atom_site_label_3
_geom_torsion_atom_site_label_4
_geom_torsion
C7 N1 C1 C6 112.1(2)
C7 N1 C1 C2 -71.9(2)
C6 C1 C2 C3 -2.4(3)
N1 C1 C2 C3 -178.42(17)
C6 C1 C2 N2 178.93(17)
N1 C1 C2 N2 2.9(3)
C15 N2 C2 C3 46.2(3)
C15 N2 C2 C1 -135.2(2)
C1 C2 C3 C4 3.5(3)
N2 C2 C3 C4 -177.94(18)
C2 C3 C4 C5 -1.6(3)
C3 C4 C5 C6 -1.3(3)
C4 C5 C6 C1 2.3(3)
C2 C1 C6 C5 -0.5(3)
N1 C1 C6 C5 175.64(18)
C1 N1 C7 N3 -178.21(16)
C1 N1 C7 S1 1.0(3)
C8 N3 C7 N1 11.8(3)
C8 N3 C7 S1 -167.47(15)
C7 N3 C8 O1 0.1(3)
C7 N3 C8 C9 177.21(17)
O1 C8 C9 C10 15.1(3)
N3 C8 C9 C10 -162.03(17)
O1 C8 C9 C14 -161.21(19)
N3 C8 C9 C14 21.6(3)
C14 C9 C10 C11 1.4(3)
C8 C9 C10 C11 -174.97(17)
C23 O3 C11 C10 -2.1(3)
C23 O3 C11 C12 176.46(17)
C9 C10 C11 O3 178.88(18)
C9 C10 C11 C12 0.4(3)
C24 O4 C12 C11 93.5(2)
C24 O4 C12 C13 -92.0(2)
O3 C11 C12 O4 -6.4(3)
C10 C11 C12 O4 172.17(17)
O3 C11 C12 C13 178.98(17)
C10 C11 C12 C13 -2.4(3)
C25 O5 C13 C14 -5.1(3)
C25 O5 C13 C12 176.94(18)
O4 C12 C13 O5 6.1(3)
C11 C12 C13 O5 -179.33(17)
O4 C12 C13 C14 -171.96(17)
C11 C12 C13 C14 2.6(3)
O5 C13 C14 C9 -178.68(18)
C12 C13 C14 C9 -0.8(3)
C10 C9 C14 C13 -1.2(3)
C8 C9 C14 C13 174.92(18)
C2 N2 C15 N4 176.38(18)
C2 N2 C15 S2 -2.4(3)
C16 N4 C15 N2 -11.5(3)
C16 N4 C15 S2 167.45(17)
C15 N4 C16 O2 4.6(3)
C15 N4 C16 C17 -174.03(19)
O2 C16 C17 C18 -28.7(3)
N4 C16 C17 C18 149.99(18)
O2 C16 C17 C22 149.5(2)
N4 C16 C17 C22 -31.8(3)
C22 C17 C18 C19 -0.3(3)
C16 C17 C18 C19 177.93(18)
C26 O6 C19 C18 -5.4(3)
C26 O6 C19 C20 174.43(17)
C17 C18 C19 O6 176.90(17)
C17 C18 C19 C20 -2.9(3)
C27 O7 C20 C19 65.1(3)
C27 O7 C20 C21 -118.3(2)
O6 C19 C20 O7 0.9(3)
C18 C19 C20 O7 -179.27(17)
O6 C19 C20 C21 -175.70(17)
C18 C19 C20 C21 4.1(3)
C28 O8 C21 C22 4.0(3)
C28 O8 C21 C20 -177.79(17)
O7 C20 C21 O8 2.8(3)
C19 C20 C21 O8 179.51(17)
O7 C20 C21 C22 -178.87(17)
C19 C20 C21 C22 -2.2(3)
O8 C21 C22 C17 177.19(17)
C20 C21 C22 C17 -1.0(3)
C18 C17 C22 C21 2.2(3)
C16 C17 C22 C21 -175.89(18)

loop_
_cod_related_entry_id
_cod_related_entry_database
_cod_related_entry_code
1 ChemSpider 26000908
